data_4063271
loop_
_publ_author_name
'Mira Diekmann'
'Geert Bockstiegel'
'Arne L\"utzen'
'Marion Friedemann'
'Wolfgang Saak'
'Detlev Haase'
'R\"udiger Beckhaus'

_publ_section_title
;
 Chiral Bis(\h5:\h1-pentafulvene)titanium Complexes
;
_journal_issue 2
_journal_name_full Organometallics
_journal_page_first 339
_journal_page_last 348
_journal_paper_doi 10.1021/om050815m
_journal_volume 25
_journal_year 2006
_chemical_formula_sum 'C19 H20'
_chemical_formula_weight 248.35
_chemical_name_systematic
; 
 ? 
;
_space_group_IT_number 15
_symmetry_cell_setting monoclinic
_symmetry_space_group_name_Hall '-C 2yc'
_symmetry_space_group_name_H-M 'C 1 2/c 1'
_atom_sites_solution_hydrogens geom
_atom_sites_solution_primary direct
_atom_sites_solution_secondary difmap
_audit_creation_method SHELXL-97
_cell_angle_alpha 90.00
_cell_angle_beta 103.008(9)
_cell_angle_gamma 90.00
_cell_formula_units_Z 8
_cell_length_a 18.9376(13)
_cell_length_b 6.8725(3)
_cell_length_c 21.8990(16)
_cell_measurement_temperature 193(2)
_cell_volume 2777.0(3)
_computing_cell_refinement 'IPDS (Stoe, 1999)'
_computing_data_collection 'IPDS (Stoe, 1999)'
_computing_data_reduction 'XRED (Stoe, 1997)'
_computing_molecular_graphics 'Ortep-3 for Windows (Farrugia, 1997)'
_computing_publication_material 'SHELX-97 (Sheldrick, 1997)'
_computing_structure_refinement 'SHELXL-97 (Sheldrick, 1997)'
_computing_structure_solution 'SHELXS-97 (Sheldrick, 1990)'
_diffrn_ambient_temperature 193(2)
_diffrn_measured_fraction_theta_full 0.952
_diffrn_measured_fraction_theta_max 0.952
_diffrn_measurement_device_type 'Stoe IPDS'
_diffrn_radiation_monochromator graphite
_diffrn_radiation_source 'fine-focus sealed tube'
_diffrn_radiation_type MoK\a
_diffrn_radiation_wavelength 0.71073
_diffrn_reflns_av_R_equivalents 0.0765
_diffrn_reflns_av_sigmaI/netI 0.0739
_diffrn_reflns_limit_h_max 23
_diffrn_reflns_limit_h_min -23
_diffrn_reflns_limit_k_max 7
_diffrn_reflns_limit_k_min -7
_diffrn_reflns_limit_l_max 26
_diffrn_reflns_limit_l_min -26
_diffrn_reflns_number 11875
_diffrn_reflns_theta_full 26.04
_diffrn_reflns_theta_max 26.04
_diffrn_reflns_theta_min 2.21
_exptl_absorpt_coefficient_mu 0.067
_exptl_absorpt_correction_T_max 0.9980
_exptl_absorpt_correction_T_min 0.9707
_exptl_absorpt_correction_type none
_exptl_crystal_colour yellow
_exptl_crystal_density_diffrn 1.188
_exptl_crystal_density_method 'not measured'
_exptl_crystal_description plate
_exptl_crystal_F_000 1072
_exptl_crystal_size_max 0.45
_exptl_crystal_size_mid 0.22
_exptl_crystal_size_min 0.03
_refine_diff_density_max 0.124
_refine_diff_density_min -0.140
_refine_diff_density_rms 0.033
_refine_ls_extinction_method none
_refine_ls_goodness_of_fit_ref 0.829
_refine_ls_hydrogen_treatment constr
_refine_ls_matrix_type full
_refine_ls_number_parameters 172
_refine_ls_number_reflns 2618
_refine_ls_number_restraints 0
_refine_ls_restrained_S_all 0.829
_refine_ls_R_factor_all 0.0842
_refine_ls_R_factor_gt 0.0383
_refine_ls_shift/su_max 0.001
_refine_ls_shift/su_mean 0.000
_refine_ls_structure_factor_coef Fsqd
_refine_ls_weighting_details 'calc w=1/[\s^2^(Fo^2^)+(0.0393P)^2^+0.0000P] where P=(Fo^2^+2Fc^2^)/3'
_refine_ls_weighting_scheme calc
_refine_ls_wR_factor_gt 0.0762
_refine_ls_wR_factor_ref 0.0870
_reflns_number_gt 1462
_reflns_number_total 2618
_reflns_threshold_expression >2sigma(I)
_cod_original_sg_symbol_H-M C2/c
_cod_database_code 4063271

loop_
_symmetry_equiv_pos_as_xyz
'x, y, z'
'-x, y, -z+1/2'
'x+1/2, y+1/2, z'
'-x+1/2, y+1/2, -z+1/2'
'-x, -y, -z'
'x, -y, z-1/2'
'-x+1/2, -y+1/2, -z'
'x+1/2, -y+1/2, z-1/2'

loop_
_atom_site_label
_atom_site_type_symbol
_atom_site_fract_x
_atom_site_fract_y
_atom_site_fract_z
_atom_site_U_iso_or_equiv
_atom_site_adp_type
_atom_site_occupancy
_atom_site_symmetry_multiplicity
_atom_site_calc_flag
_atom_site_refinement_flags
C1 C 0.14871(8) 0.9593(2) 0.04822(8) 0.0312(4) Uani 1 1 d .
C2 C 0.17942(8) 1.1544(3) 0.06599(8) 0.0368(4) Uani 1 1 d .
H2 H 0.1888 1.2491 0.0372 0.044 Uiso 1 1 calc R
C3 C 0.19217(9) 1.1793(3) 0.12822(8) 0.0405(4) Uani 1 1 d .
H3 H 0.2113 1.2940 0.1500 0.049 Uiso 1 1 calc R
C4 C 0.17220(8) 1.0031(3) 0.15729(8) 0.0361(4) Uani 1 1 d .
C5 C 0.17592(10) 0.9598(3) 0.21965(8) 0.0468(5) Uani 1 1 d .
H5 H 0.1943 1.0528 0.2513 0.056 Uiso 1 1 calc R
C6 C 0.15271(10) 0.7803(3) 0.23543(9) 0.0517(5) Uani 1 1 d .
H6 H 0.1542 0.7504 0.2780 0.062 Uiso 1 1 calc R
C7 C 0.12710(10) 0.6430(3) 0.18896(9) 0.0488(5) Uani 1 1 d .
H7 H 0.1113 0.5196 0.2002 0.059 Uiso 1 1 calc R
C8 C 0.12429(8) 0.6840(3) 0.12637(8) 0.0393(4) Uani 1 1 d .
H8 H 0.1077 0.5880 0.0952 0.047 Uiso 1 1 calc R
C9 C 0.14582(8) 0.8660(3) 0.10924(7) 0.0309(4) Uani 1 1 d .
C10 C 0.12780(8) 0.8912(2) -0.01150(8) 0.0314(4) Uani 1 1 d .
C11 C 0.09336(9) 0.6977(3) -0.03125(8) 0.0426(5) Uani 1 1 d .
H11 H 0.0886 0.6212 0.0064 0.051 Uiso 1 1 calc R
C12 C 0.01785(10) 0.7319(4) -0.07444(10) 0.0638(7) Uani 1 1 d .
H12A H -0.0055 0.6051 -0.0876 0.077 Uiso 1 1 calc R
H12B H -0.0131 0.8037 -0.0512 0.077 Uiso 1 1 calc R
C13 C 0.02473(9) 0.8481(3) -0.13214(9) 0.0555(6) Uani 1 1 d .
H13 H -0.0245 0.8704 -0.1595 0.067 Uiso 1 1 calc R
C14 C 0.06020(10) 1.0437(3) -0.11077(10) 0.0559(6) Uani 1 1 d .
H14A H 0.0295 1.1175 -0.0878 0.067 Uiso 1 1 calc R
H14B H 0.0650 1.1213 -0.1477 0.067 Uiso 1 1 calc R
C15 C 0.13551(8) 1.0095(3) -0.06790(7) 0.0366(4) Uani 1 1 d .
H15 H 0.1589 1.1372 -0.0539 0.044 Uiso 1 1 calc R
C16 C 0.18216(9) 0.8960(3) -0.10461(8) 0.0404(4) Uani 1 1 d .
H16A H 0.1879 0.9730 -0.1414 0.049 Uiso 1 1 calc R
H16B H 0.2309 0.8735 -0.0776 0.049 Uiso 1 1 calc R
C17 C 0.14671(9) 0.7016(3) -0.12633(8) 0.0418(5) Uani 1 1 d .
H17 H 0.1776 0.6288 -0.1501 0.050 Uiso 1 1 calc R
C18 C 0.14020(11) 0.5847(3) -0.06864(9) 0.0474(5) Uani 1 1 d .
H18A H 0.1890 0.5614 -0.0418 0.057 Uiso 1 1 calc R
H18B H 0.1177 0.4569 -0.0817 0.057 Uiso 1 1 calc R
C19 C 0.07128(10) 0.7350(3) -0.16867(8) 0.0489(5) Uani 1 1 d .
H19A H 0.0757 0.8095 -0.2063 0.059 Uiso 1 1 calc R
H19B H 0.0482 0.6084 -0.1825 0.059 Uiso 1 1 calc R

loop_
_atom_site_aniso_label
_atom_site_aniso_U_11
_atom_site_aniso_U_22
_atom_site_aniso_U_33
_atom_site_aniso_U_23
_atom_site_aniso_U_13
_atom_site_aniso_U_12
C1 0.0245(8) 0.0286(11) 0.0415(10) -0.0043(8) 0.0095(7) 0.0003(7)
C2 0.0349(9) 0.0278(11) 0.0471(11) -0.0045(8) 0.0083(7) -0.0027(7)
C3 0.0373(9) 0.0330(12) 0.0496(11) -0.0095(8) 0.0066(8) -0.0026(8)
C4 0.0301(8) 0.0390(12) 0.0399(10) -0.0080(8) 0.0090(7) 0.0020(7)
C5 0.0468(10) 0.0528(14) 0.0413(11) -0.0092(9) 0.0109(8) -0.0016(9)
C6 0.0534(11) 0.0664(16) 0.0366(10) 0.0013(10) 0.0127(9) 0.0014(10)
C7 0.0513(11) 0.0490(14) 0.0479(11) 0.0054(10) 0.0150(9) -0.0053(9)
C8 0.0385(9) 0.0400(13) 0.0405(10) -0.0028(8) 0.0111(8) -0.0053(8)
C9 0.0216(7) 0.0350(11) 0.0371(9) -0.0043(7) 0.0089(6) 0.0006(7)
C10 0.0251(8) 0.0293(11) 0.0413(10) -0.0015(8) 0.0104(7) 0.0020(6)
C11 0.0489(10) 0.0400(13) 0.0408(10) -0.0033(8) 0.0143(8) -0.0164(9)
C12 0.0375(10) 0.0889(19) 0.0681(14) -0.0266(13) 0.0181(10) -0.0247(10)
C13 0.0266(9) 0.0781(18) 0.0550(12) -0.0101(11) -0.0050(8) 0.0073(9)
C14 0.0510(11) 0.0540(15) 0.0563(12) -0.0020(10) -0.0015(9) 0.0223(10)
C15 0.0391(9) 0.0296(11) 0.0389(10) 0.0009(8) 0.0043(8) 0.0009(8)
C16 0.0363(9) 0.0496(13) 0.0365(10) 0.0009(8) 0.0106(7) -0.0032(8)
C17 0.0397(9) 0.0464(13) 0.0407(10) -0.0084(9) 0.0120(8) 0.0076(8)
C18 0.0616(12) 0.0302(13) 0.0473(11) -0.0049(8) 0.0057(9) 0.0033(9)
C19 0.0477(11) 0.0564(15) 0.0389(10) -0.0068(9) 0.0022(8) -0.0043(9)

loop_
_atom_type_symbol
_atom_type_description
_atom_type_scat_dispersion_real
_atom_type_scat_dispersion_imag
_atom_type_scat_source
C C 0.0033 0.0016 'International Tables Vol C Tables 4.2.6.8 and 6.1.1.4'
H H 0.0000 0.0000 'International Tables Vol C Tables 4.2.6.8 and 6.1.1.4'

loop_
_geom_angle_atom_site_label_1
_geom_angle_atom_site_label_2
_geom_angle_atom_site_label_3
_geom_angle
C10 C1 C2 125.22(15)
C10 C1 C9 130.58(15)
C2 C1 C9 104.19(14)
C3 C2 C1 110.69(16)
C2 C3 C4 109.47(15)
C5 C4 C9 121.38(17)
C5 C4 C3 130.50(17)
C9 C4 C3 108.12(14)
C6 C5 C4 119.43(17)
C5 C6 C7 120.08(17)
C8 C7 C6 120.88(19)
C7 C8 C9 119.98(17)
C8 C9 C4 118.22(15)
C8 C9 C1 134.27(15)
C4 C9 C1 107.51(14)
C1 C10 C11 126.51(15)
C1 C10 C15 122.62(15)
C11 C10 C15 110.85(14)
C10 C11 C12 108.91(16)
C10 C11 C18 109.52(14)
C12 C11 C18 108.36(15)
C13 C12 C11 110.30(14)
C12 C13 C14 108.69(17)
C12 C13 C19 109.53(18)
C14 C13 C19 109.98(16)
C13 C14 C15 109.58(16)
C10 C15 C16 109.11(14)
C10 C15 C14 109.50(14)
C16 C15 C14 108.79(14)
C17 C16 C15 110.14(13)
C16 C17 C18 108.40(15)
C16 C17 C19 110.01(15)
C18 C17 C19 109.97(15)
C17 C18 C11 109.69(15)
C13 C19 C17 109.14(14)

loop_
_geom_bond_atom_site_label_1
_geom_bond_atom_site_label_2
_geom_bond_distance
C1 C10 1.361(2)
C1 C2 1.479(2)
C1 C9 1.494(2)
C2 C3 1.340(2)
C3 C4 1.457(3)
C4 C5 1.384(2)
C4 C9 1.417(2)
C5 C6 1.379(3)
C6 C7 1.393(3)
C7 C8 1.389(2)
C8 C9 1.393(2)
C10 C11 1.501(2)
C10 C15 1.513(2)
C11 C12 1.545(3)
C11 C18 1.545(2)
C12 C13 1.525(3)
C13 C14 1.529(3)
C13 C19 1.529(3)
C14 C15 1.539(2)
C15 C16 1.534(2)
C16 C17 1.523(3)
C17 C18 1.526(2)
C17 C19 1.535(2)

loop_
_geom_torsion_atom_site_label_1
_geom_torsion_atom_site_label_2
_geom_torsion_atom_site_label_3
_geom_torsion_atom_site_label_4
_geom_torsion
C10 C1 C2 C3 177.91(15)
C9 C1 C2 C3 -1.07(17)
C1 C2 C3 C4 0.81(18)
C2 C3 C4 C5 179.65(17)
C2 C3 C4 C9 -0.20(18)
C9 C4 C5 C6 -0.8(2)
C3 C4 C5 C6 179.40(17)
C4 C5 C6 C7 1.2(3)
C5 C6 C7 C8 -0.2(3)
C6 C7 C8 C9 -1.4(3)
C7 C8 C9 C4 1.8(2)
C7 C8 C9 C1 -178.74(16)
C5 C4 C9 C8 -0.7(2)
C3 C4 C9 C8 179.12(14)
C5 C4 C9 C1 179.65(14)
C3 C4 C9 C1 -0.48(16)
C10 C1 C9 C8 2.5(3)
C2 C1 C9 C8 -178.59(17)
C10 C1 C9 C4 -177.99(15)
C2 C1 C9 C4 0.92(15)
C2 C1 C10 C11 -176.99(15)
C9 C1 C10 C11 1.7(3)
C2 C1 C10 C15 1.5(2)
C9 C1 C10 C15 -179.80(15)
C1 C10 C11 C12 119.30(17)
C15 C10 C11 C12 -59.34(17)
C1 C10 C11 C18 -122.36(17)
C15 C10 C11 C18 59.00(18)
C10 C11 C12 C13 59.5(2)
C18 C11 C12 C13 -59.5(2)
C11 C12 C13 C14 -59.8(2)
C11 C12 C13 C19 60.4(2)
C12 C13 C14 C15 59.5(2)
C19 C13 C14 C15 -60.4(2)
C1 C10 C15 C16 122.21(16)
C11 C10 C15 C16 -59.08(16)
C1 C10 C15 C14 -118.82(17)
C11 C10 C15 C14 59.88(18)
C13 C14 C15 C10 -59.5(2)
C13 C14 C15 C16 59.7(2)
C10 C15 C16 C17 59.83(18)
C14 C15 C16 C17 -59.58(19)
C15 C16 C17 C18 -60.54(18)
C15 C16 C17 C19 59.73(18)
C16 C17 C18 C11 59.92(18)
C19 C17 C18 C11 -60.38(19)
C10 C11 C18 C17 -59.44(19)
C12 C11 C18 C17 59.2(2)
C12 C13 C19 C17 -59.9(2)
C14 C13 C19 C17 59.5(2)
C16 C17 C19 C13 -59.1(2)
C18 C17 C19 C13 60.2(2)
